data_7013632
loop_
_publ_author_name
'Gregorio S\'anchez'
'Joaqu\'in Garc\'ia'
'David Meseguer'
'Jos\'e L. Serrano'
'Luis Garc\'ia'
'Jos\'e P\'erez'
'Gregorio L\'opez'

_publ_section_title
;
 Synthesis and characterisation of cyclometallated palladium(II)
 complexes with phosphine--carboxylate and phosphine--amide ligands
;
_journal_issue 24
_journal_name_full 'Dalton Trans.'
_journal_page_first 4709
_journal_page_last 4717
_journal_paper_doi 10.1039/b310843k
_journal_year 2003
_chemical_formula_moiety 'C30 H22 N O2 P Pd, H2 O'
_chemical_formula_sum 'C30 H24 N O3 P Pd'
_chemical_formula_weight 583.87
_chemical_name_systematic
;
?
;
_space_group_IT_number 2
_symmetry_cell_setting triclinic
_symmetry_space_group_name_Hall '-P 1'
_symmetry_space_group_name_H-M 'P -1'
_atom_sites_solution_hydrogens geom
_atom_sites_solution_primary direct
_atom_sites_solution_secondary difmap
_audit_creation_method SHELXL-97
_cell_angle_alpha 86.12(1)
_cell_angle_beta 73.47(1)
_cell_angle_gamma 74.78(1)
_cell_formula_units_Z 2
_cell_length_a 9.3790(5)
_cell_length_b 11.1515(7)
_cell_length_c 13.0729(6)
_cell_measurement_temperature 173(2)
_cell_volume 1264.77(15)
_computing_structure_refinement 'SHELXL-97 (Sheldrick, 1997)'
_computing_structure_solution 'SHELXS-97 (Sheldrick, 1990)'
_diffrn_ambient_temperature 173(2)
_diffrn_measured_fraction_theta_full 0.000
_diffrn_measured_fraction_theta_max 0.994
_diffrn_radiation_monochromator graphite
_diffrn_radiation_source 'fine-focus sealed tube'
_diffrn_radiation_type MoK\a
_diffrn_radiation_wavelength 0.71073
_diffrn_reflns_av_R_equivalents 0.0197
_diffrn_reflns_av_sigmaI/netI 0.0230
_diffrn_reflns_limit_h_max 10
_diffrn_reflns_limit_h_min -10
_diffrn_reflns_limit_k_max 1
_diffrn_reflns_limit_k_min -13
_diffrn_reflns_limit_l_max 15
_diffrn_reflns_limit_l_min -15
_diffrn_reflns_number 4788
_diffrn_reflns_theta_full 0.50
_diffrn_reflns_theta_max 25.00
_diffrn_reflns_theta_min 3.20
_exptl_absorpt_coefficient_mu 0.830
_exptl_absorpt_correction_type none
_exptl_crystal_colour colourless
_exptl_crystal_density_diffrn 1.533
_exptl_crystal_density_method 'not measured'
_exptl_crystal_description block
_exptl_crystal_F_000 592
_exptl_crystal_size_max 0.44
_exptl_crystal_size_mid 0.40
_exptl_crystal_size_min 0.09
_refine_diff_density_max 0.412
_refine_diff_density_min -0.654
_refine_diff_density_rms 0.069
_refine_ls_extinction_method none
_refine_ls_goodness_of_fit_ref 1.002
_refine_ls_hydrogen_treatment mixed
_refine_ls_matrix_type full
_refine_ls_number_parameters 333
_refine_ls_number_reflns 4428
_refine_ls_number_restraints 0
_refine_ls_restrained_S_all 1.002
_refine_ls_R_factor_all 0.0268
_refine_ls_R_factor_gt 0.0228
_refine_ls_shift/su_max 0.002
_refine_ls_shift/su_mean 0.000
_refine_ls_structure_factor_coef Fsqd
_refine_ls_weighting_details 'calc w=1/[\s^2^(Fo^2^)+(0.0361P)^2^+0.5029P] where P=(Fo^2^+2Fc^2^)/3'
_refine_ls_weighting_scheme calc
_refine_ls_wR_factor_gt 0.0577
_refine_ls_wR_factor_ref 0.0589
_reflns_number_gt 3990
_reflns_number_total 4428
_reflns_threshold_expression >2sigma(I)
_cod_data_source_file b310843k.txt
_cod_data_source_block compound_10
_cod_original_cell_volume 1264.74(12)
_cod_original_sg_symbol_H-M P-1
_cod_database_code 7013632

loop_
_symmetry_equiv_pos_as_xyz
'x, y, z'
'-x, -y, -z'

loop_
_atom_site_label
_atom_site_type_symbol
_atom_site_fract_x
_atom_site_fract_y
_atom_site_fract_z
_atom_site_U_iso_or_equiv
_atom_site_adp_type
_atom_site_occupancy
_atom_site_symmetry_multiplicity
_atom_site_calc_flag
_atom_site_refinement_flags
_atom_site_disorder_assembly
_atom_site_disorder_group
Pd1 Pd 0.734603(19) 0.826865(15) 0.691130(13) 0.01742(7) Uani 1 1 d . . .
P1 P 0.64835(6) 0.68841(5) 0.80638(4) 0.01692(12) Uani 1 1 d . . .
O1 O 0.84335(18) 0.86048(15) 0.80214(12) 0.0243(4) Uani 1 1 d . . .
O2 O 0.9048(2) 0.87386(17) 0.95077(13) 0.0310(4) Uani 1 1 d . . .
C20 C 0.6675(3) 0.7942(2) 0.56612(17) 0.0214(5) Uani 1 1 d . . .
C14 C 0.4833(2) 0.6370(2) 0.79872(17) 0.0194(5) Uani 1 1 d . . .
C1 C 0.5825(2) 0.76019(19) 0.93935(17) 0.0178(4) Uani 1 1 d . . .
N1 N 0.7880(2) 0.97502(17) 0.59592(15) 0.0217(4) Uani 1 1 d . . .
C4 C 0.4643(3) 0.8800(2) 1.13789(18) 0.0254(5) Uani 1 1 d . . .
H4 H 0.4234 0.9224 1.2046 0.031 Uiso 1 1 calc R . .
C7 C 0.8145(3) 0.8569(2) 0.90346(18) 0.0212(5) Uani 1 1 d . . .
C6 C 0.6643(2) 0.83316(19) 0.97120(17) 0.0191(5) Uani 1 1 d . . .
C19 C 0.4789(3) 0.5132(2) 0.80693(18) 0.0237(5) Uani 1 1 d . . .
H19 H 0.5670 0.4504 0.8127 0.028 Uiso 1 1 calc R . .
C8 C 0.7969(2) 0.5466(2) 0.80909(18) 0.0200(5) Uani 1 1 d . . .
C15 C 0.3538(3) 0.7284(2) 0.78866(18) 0.0233(5) Uani 1 1 d . . .
H15 H 0.3566 0.8132 0.7821 0.028 Uiso 1 1 calc R . .
C13 C 0.8941(3) 0.4952(2) 0.71156(19) 0.0250(5) Uani 1 1 d . . .
H13 H 0.8855 0.5371 0.6470 0.030 Uiso 1 1 calc R . .
C3 C 0.3837(3) 0.8077(2) 1.10744(19) 0.0261(5) Uani 1 1 d . . .
H3 H 0.2880 0.7996 1.1533 0.031 Uiso 1 1 calc R . .
C5 C 0.6044(3) 0.8905(2) 1.07126(18) 0.0233(5) Uani 1 1 d . . .
H5 H 0.6608 0.9377 1.0941 0.028 Uiso 1 1 calc R . .
C21 C 0.6201(3) 0.6914(2) 0.54554(18) 0.0251(5) Uani 1 1 d . . .
H21 H 0.6119 0.6276 0.5972 0.030 Uiso 1 1 calc R . .
C22 C 0.5848(3) 0.6812(2) 0.4511(2) 0.0304(6) Uani 1 1 d . . .
H22 H 0.5536 0.6104 0.4385 0.036 Uiso 1 1 calc R . .
C17 C 0.2179(3) 0.5720(3) 0.7969(2) 0.0317(6) Uani 1 1 d . . .
H17 H 0.1273 0.5496 0.7961 0.038 Uiso 1 1 calc R . .
C16 C 0.2215(3) 0.6957(2) 0.78827(19) 0.0280(5) Uani 1 1 d . . .
H16 H 0.1333 0.7579 0.7821 0.034 Uiso 1 1 calc R . .
C2 C 0.4438(3) 0.7472(2) 1.00931(18) 0.0233(5) Uani 1 1 d . . .
H2 H 0.3896 0.6960 0.9892 0.028 Uiso 1 1 calc R . .
C26 C 0.7443(3) 0.9868(2) 0.50496(18) 0.0235(5) Uani 1 1 d . . .
C25 C 0.6828(3) 0.8847(2) 0.48607(18) 0.0231(5) Uani 1 1 d . . .
C30 C 0.8483(3) 1.0603(2) 0.6232(2) 0.0266(5) Uani 1 1 d . . .
H30 H 0.8800 1.0494 0.6868 0.032 Uiso 1 1 calc R . .
C11 C 1.0164(3) 0.3227(2) 0.8030(2) 0.0348(6) Uani 1 1 d . . .
H11 H 1.0907 0.2456 0.8010 0.042 Uiso 1 1 calc R . .
C12 C 1.0033(3) 0.3832(2) 0.7088(2) 0.0297(6) Uani 1 1 d . . .
H12 H 1.0690 0.3480 0.6424 0.036 Uiso 1 1 calc R . .
C9 C 0.8117(3) 0.4864(2) 0.90367(19) 0.0266(5) Uani 1 1 d . . .
H9 H 0.7473 0.5217 0.9704 0.032 Uiso 1 1 calc R . .
C29 C 0.8656(3) 1.1635(2) 0.5613(2) 0.0337(6) Uani 1 1 d . . .
H29 H 0.9069 1.2240 0.5824 0.040 Uiso 1 1 calc R . .
C27 C 0.7613(3) 1.0885(2) 0.4390(2) 0.0322(6) Uani 1 1 d . . .
H27 H 0.7317 1.0968 0.3747 0.039 Uiso 1 1 calc R . .
C10 C 0.9219(3) 0.3739(2) 0.8998(2) 0.0341(6) Uani 1 1 d . . .
H10 H 0.9320 0.3321 0.9641 0.041 Uiso 1 1 calc R . .
C18 C 0.3454(3) 0.4813(2) 0.8067(2) 0.0303(6) Uani 1 1 d . . .
H18 H 0.3419 0.3967 0.8134 0.036 Uiso 1 1 calc R . .
C28 C 0.8214(3) 1.1771(2) 0.4680(2) 0.0373(6) Uani 1 1 d . . .
H28 H 0.8326 1.2472 0.4239 0.045 Uiso 1 1 calc R . .
C23 C 0.5945(3) 0.7734(2) 0.3748(2) 0.0315(6) Uani 1 1 d . . .
H23 H 0.5667 0.7672 0.3113 0.038 Uiso 1 1 calc R . .
C24 C 0.6448(3) 0.8742(2) 0.39138(19) 0.0294(6) Uani 1 1 d . . .
H24 H 0.6537 0.9367 0.3385 0.035 Uiso 1 1 calc R . .
O3 O 0.1148(3) 0.0152(2) 0.84808(17) 0.0418(5) Uani 1 1 d . . .
H3A H 0.059(4) -0.029(3) 0.868(3) 0.050(11) Uiso 1 1 d . . .
H3B H 0.106(4) 0.052(4) 0.897(3) 0.064(13) Uiso 1 1 d . . .

loop_
_atom_site_aniso_label
_atom_site_aniso_U_11
_atom_site_aniso_U_22
_atom_site_aniso_U_33
_atom_site_aniso_U_23
_atom_site_aniso_U_13
_atom_site_aniso_U_12
Pd1 0.01772(10) 0.01956(10) 0.01522(9) 0.00081(6) -0.00429(6) -0.00561(6)
P1 0.0171(3) 0.0179(3) 0.0164(3) 0.0004(2) -0.0052(2) -0.0050(2)
O1 0.0231(8) 0.0344(9) 0.0186(8) 0.0009(7) -0.0060(7) -0.0128(7)
O2 0.0296(9) 0.0433(10) 0.0275(9) -0.0029(8) -0.0113(8) -0.0175(8)
C20 0.0188(11) 0.0241(12) 0.0177(11) -0.0010(9) -0.0034(9) -0.0010(9)
C14 0.0192(11) 0.0235(11) 0.0161(11) 0.0005(9) -0.0042(9) -0.0073(9)
C1 0.0204(11) 0.0158(10) 0.0162(11) 0.0019(8) -0.0053(9) -0.0029(9)
N1 0.0200(10) 0.0219(10) 0.0193(10) 0.0025(8) -0.0011(8) -0.0042(8)
C4 0.0298(13) 0.0248(12) 0.0183(11) -0.0012(9) -0.0069(10) -0.0005(10)
C7 0.0224(12) 0.0193(11) 0.0230(12) -0.0016(9) -0.0074(10) -0.0053(9)
C6 0.0207(11) 0.0172(11) 0.0190(11) 0.0029(9) -0.0088(9) -0.0014(9)
C19 0.0266(12) 0.0235(12) 0.0210(12) -0.0022(9) -0.0058(10) -0.0064(10)
C8 0.0159(11) 0.0188(11) 0.0268(12) -0.0003(9) -0.0068(9) -0.0059(9)
C15 0.0235(12) 0.0239(12) 0.0232(12) 0.0018(9) -0.0068(10) -0.0074(10)
C13 0.0222(12) 0.0291(13) 0.0241(12) -0.0034(10) -0.0082(10) -0.0046(10)
C3 0.0239(12) 0.0284(13) 0.0209(12) 0.0023(10) 0.0003(10) -0.0054(10)
C5 0.0267(12) 0.0225(11) 0.0218(12) 0.0005(9) -0.0104(10) -0.0044(9)
C21 0.0258(12) 0.0294(13) 0.0199(12) -0.0012(10) -0.0059(10) -0.0068(10)
C22 0.0290(13) 0.0349(14) 0.0278(13) -0.0084(11) -0.0087(11) -0.0061(11)
C17 0.0273(13) 0.0447(16) 0.0288(13) -0.0048(11) -0.0070(11) -0.0186(12)
C16 0.0197(12) 0.0407(15) 0.0237(12) -0.0011(11) -0.0073(10) -0.0062(10)
C2 0.0246(12) 0.0234(12) 0.0218(12) 0.0022(9) -0.0048(10) -0.0084(9)
C26 0.0181(11) 0.0249(12) 0.0213(12) 0.0022(9) -0.0012(9) 0.0000(9)
C25 0.0190(11) 0.0244(12) 0.0208(12) -0.0019(9) -0.0024(9) 0.0004(9)
C30 0.0223(12) 0.0286(13) 0.0253(12) -0.0015(10) -0.0002(10) -0.0067(10)
C11 0.0231(13) 0.0223(13) 0.0540(17) 0.0025(12) -0.0067(12) -0.0025(10)
C12 0.0216(12) 0.0290(13) 0.0365(14) -0.0091(11) -0.0047(11) -0.0044(10)
C9 0.0236(12) 0.0276(13) 0.0248(12) 0.0060(10) -0.0030(10) -0.0054(10)
C29 0.0314(14) 0.0263(13) 0.0411(15) 0.0004(11) -0.0032(12) -0.0108(11)
C27 0.0298(14) 0.0354(14) 0.0299(14) 0.0109(11) -0.0095(11) -0.0068(11)
C10 0.0293(14) 0.0309(14) 0.0376(15) 0.0148(11) -0.0078(12) -0.0050(11)
C18 0.0358(14) 0.0291(13) 0.0308(13) -0.0040(11) -0.0071(11) -0.0176(11)
C28 0.0376(15) 0.0294(14) 0.0412(16) 0.0148(12) -0.0067(13) -0.0102(12)
C23 0.0324(14) 0.0388(15) 0.0224(12) -0.0072(11) -0.0134(11) 0.0006(11)
C24 0.0277(13) 0.0340(14) 0.0195(12) 0.0013(10) -0.0065(10) 0.0036(11)
O3 0.0580(14) 0.0402(12) 0.0318(11) -0.0004(10) -0.0051(10) -0.0283(11)

loop_
_atom_type_symbol
_atom_type_description
_atom_type_scat_dispersion_real
_atom_type_scat_dispersion_imag
_atom_type_scat_source
C C 0.0033 0.0016 'International Tables Vol C Tables 4.2.6.8 and 6.1.1.4'
H H 0.0000 0.0000 'International Tables Vol C Tables 4.2.6.8 and 6.1.1.4'
N N 0.0061 0.0033 'International Tables Vol C Tables 4.2.6.8 and 6.1.1.4'
O O 0.0106 0.0060 'International Tables Vol C Tables 4.2.6.8 and 6.1.1.4'
P P 0.1023 0.0942 'International Tables Vol C Tables 4.2.6.8 and 6.1.1.4'
Pd Pd -0.9988 1.0072 'International Tables Vol C Tables 4.2.6.8 and 6.1.1.4'

loop_
_geom_angle_atom_site_label_1
_geom_angle_atom_site_label_2
_geom_angle_atom_site_label_3
_geom_angle
_geom_angle_site_symmetry_1
_geom_angle_site_symmetry_3
_geom_angle_publ_flag
C20 Pd1 N1 81.22(9) . . ?
C20 Pd1 O1 169.62(8) . . ?
N1 Pd1 O1 92.73(7) . . ?
C20 Pd1 P1 100.61(7) . . ?
N1 Pd1 P1 171.81(5) . . ?
O1 Pd1 P1 86.57(5) . . ?
C14 P1 C8 105.22(10) . . ?
C14 P1 C1 102.68(10) . . ?
C8 P1 C1 107.76(10) . . ?
C14 P1 Pd1 120.42(7) . . ?
C8 P1 Pd1 112.72(7) . . ?
C1 P1 Pd1 107.06(7) . . ?
C7 O1 Pd1 135.16(15) . . ?
C21 C20 C25 117.6(2) . . ?
C21 C20 Pd1 128.94(17) . . ?
C25 C20 Pd1 113.23(17) . . ?
C19 C14 C15 119.6(2) . . ?
C19 C14 P1 122.93(17) . . ?
C15 C14 P1 117.43(17) . . ?
C2 C1 C6 118.9(2) . . ?
C2 C1 P1 119.33(17) . . ?
C6 C1 P1 121.72(16) . . ?
C30 N1 C26 120.5(2) . . ?
C30 N1 Pd1 124.82(16) . . ?
C26 N1 Pd1 114.42(16) . . ?
C3 C4 C5 120.1(2) . . ?
O2 C7 O1 122.4(2) . . ?
O2 C7 C6 117.3(2) . . ?
O1 C7 C6 120.3(2) . . ?
C5 C6 C1 119.1(2) . . ?
C5 C6 C7 116.2(2) . . ?
C1 C6 C7 124.73(19) . . ?
C14 C19 C18 119.8(2) . . ?
C9 C8 C13 119.9(2) . . ?
C9 C8 P1 122.34(18) . . ?
C13 C8 P1 117.74(17) . . ?
C16 C15 C14 120.1(2) . . ?
C12 C13 C8 120.1(2) . . ?
C4 C3 C2 119.4(2) . . ?
C4 C5 C6 121.1(2) . . ?
C22 C21 C20 121.1(2) . . ?
C21 C22 C23 120.6(2) . . ?
C18 C17 C16 120.3(2) . . ?
C15 C16 C17 119.9(2) . . ?
C3 C2 C1 121.3(2) . . ?
N1 C26 C27 120.0(2) . . ?
N1 C26 C25 113.7(2) . . ?
C27 C26 C25 126.4(2) . . ?
C24 C25 C20 120.7(2) . . ?
C24 C25 C26 122.1(2) . . ?
C20 C25 C26 117.1(2) . . ?
N1 C30 C29 121.7(2) . . ?
C10 C11 C12 120.2(2) . . ?
C11 C12 C13 119.9(2) . . ?
C8 C9 C10 119.5(2) . . ?
C30 C29 C28 118.5(2) . . ?
C28 C27 C26 119.4(2) . . ?
C11 C10 C9 120.4(2) . . ?
C17 C18 C19 120.2(2) . . ?
C27 C28 C29 119.9(2) . . ?
C24 C23 C22 119.8(2) . . ?
C23 C24 C25 120.1(2) . . ?

loop_
_geom_bond_atom_site_label_1
_geom_bond_atom_site_label_2
_geom_bond_distance
_geom_bond_site_symmetry_2
_geom_bond_publ_flag
Pd1 C20 1.996(2) . ?
Pd1 N1 2.0812(19) . ?
Pd1 O1 2.0985(15) . ?
Pd1 P1 2.2261(6) . ?
P1 C14 1.816(2) . ?
P1 C8 1.819(2) . ?
P1 C1 1.833(2) . ?
O1 C7 1.274(3) . ?
O2 C7 1.239(3) . ?
C20 C21 1.401(3) . ?
C20 C25 1.407(3) . ?
C14 C19 1.389(3) . ?
C14 C15 1.397(3) . ?
C1 C2 1.398(3) . ?
C1 C6 1.406(3) . ?
N1 C30 1.339(3) . ?
N1 C26 1.352(3) . ?
C4 C3 1.383(4) . ?
C4 C5 1.384(3) . ?
C7 C6 1.514(3) . ?
C6 C5 1.394(3) . ?
C19 C18 1.389(3) . ?
C8 C9 1.391(3) . ?
C8 C13 1.396(3) . ?
C15 C16 1.384(3) . ?
C13 C12 1.387(3) . ?
C3 C2 1.387(3) . ?
C21 C22 1.385(3) . ?
C22 C23 1.385(4) . ?
C17 C18 1.380(4) . ?
C17 C16 1.384(4) . ?
C26 C27 1.393(3) . ?
C26 C25 1.469(3) . ?
C25 C24 1.402(3) . ?
C30 C29 1.379(4) . ?
C11 C10 1.381(4) . ?
C11 C12 1.384(4) . ?
C9 C10 1.393(3) . ?
C29 C28 1.384(4) . ?
C27 C28 1.379(4) . ?
C23 C24 1.379(4) . ?
